data_2106397
loop_
_publ_author_name
'Michel, D.C.'
'Ryba, E.'

_publ_section_title
;
 The crystal structure of Ho Zn3
;
_journal_name_full 'Acta Crystallographica B (24,1968-38,1982)'
_journal_page_first 1267
_journal_page_last 1269
_journal_volume 24
_journal_year 1968
_chemical_formula_sum 'Y Zn3'
_space_group_IT_number 62
_symmetry_space_group_name_Hall '-P 2ac 2n'
_symmetry_space_group_name_H-M 'P n m a'
_cell_angle_alpha 90
_cell_angle_beta 90
_cell_angle_gamma 90
_cell_formula_units_Z 4
_cell_length_a 6.69
_cell_length_b 4.405
_cell_length_c 10.111
_cell_volume 297.966
_citation_journal_id_ASTM ACBCAR
_cod_data_source_file Michel_ACBCAR_1968_169.cif
_cod_data_source_block Y1Zn3
_cod_original_cell_volume 297.9656
_cod_original_formula_sum 'Y1 Zn3'
_cod_database_code 2106397

loop_
_symmetry_equiv_pos_as_xyz
x,y,z
-x+1/2,-y,z+1/2
x+1/2,-y+1/2,-z+1/2
-x,y+1/2,-z
-x,-y,-z
x-1/2,y,-z-1/2
-x-1/2,y-1/2,z-1/2
x,-y-1/2,z

loop_
_atom_site_label
_atom_site_type_symbol
_atom_site_fract_x
_atom_site_fract_y
_atom_site_fract_z
_atom_site_occupancy
_atom_site_U_iso_or_equiv
Zn1 Zn 0.2152 0.25 0.0499 1 0.0
Zn3 Zn 0.5362 0.25 0.8956 1 0.0
Y1 Y 0.2773 0.25 0.3387 1 0.0
Zn2 Zn 0.9162 0.25 0.8549 1 0.0
